data_4321614
loop_
_publ_author_name
'Michael Harmjanz'
'Michael J. Scott'

_publ_contact_author_address
;
 Department of Chemistry, University of Florida, Gainesville, FL 32611-7200, 
;
_publ_contact_author_email mjscott@chem.ufl.edu
_publ_contact_author_fax '(352) 392-3255'
_publ_contact_author_phone '(352) 846-1165'
_publ_section_title
;
 Facile Synthesis of Stacked, Heteronuclear Porphyrin Arrays with Varied
 Architectures
;
_journal_name_full 'Inorganic Chemistry'
_journal_page_first 5428
_journal_page_last 5429
_journal_paper_doi 10.1021/ic0010656
_journal_volume 39
_journal_year 2000
_chemical_formula_sum 'C70 H82 Cu K2 N4 O14'
_chemical_formula_weight 1345.14
_chemical_name_common K2CuMesitylPorphyrin
_space_group_IT_number 2
_symmetry_cell_setting triclinic
_symmetry_space_group_name_Hall '-P 1'
_symmetry_space_group_name_H-M 'P -1'
_atom_sites_solution_hydrogens geom
_atom_sites_solution_primary direct
_atom_sites_solution_secondary difmap
_audit_creation_method SHELXL-97
_cell_angle_alpha 105.3300(10)
_cell_angle_beta 102.4060(10)
_cell_angle_gamma 102.1510(10)
_cell_formula_units_Z 1
_cell_length_a 11.2933(6)
_cell_length_b 12.1730(7)
_cell_length_c 13.6504(8)
_cell_measurement_temperature 173(2)
_cell_volume 1694.88(17)
_computing_cell_refinement 'Bruker SMART'
_computing_data_collection 'Bruker SMART'
_computing_data_reduction 'Bruker SHELXTL'
_computing_molecular_graphics 'Bruker SHELXTL'
_computing_publication_material 'Bruker SHELXTL'
_computing_structure_refinement 'SHELXL-97 (Sheldrick, 1997)'
_computing_structure_solution 'SHELXS-97 (Sheldrick, 1990)'
_diffrn_ambient_temperature 173(2)
_diffrn_measured_fraction_theta_full 0.997
_diffrn_measured_fraction_theta_max 0.997
_diffrn_radiation_monochromator graphite
_diffrn_radiation_source 'fine-focus sealed tube'
_diffrn_radiation_type MoK\a
_diffrn_radiation_wavelength 0.71073
_diffrn_reflns_av_R_equivalents 0.0187
_diffrn_reflns_av_sigmaI/netI 0.0179
_diffrn_reflns_limit_h_max 12
_diffrn_reflns_limit_h_min -11
_diffrn_reflns_limit_k_max 12
_diffrn_reflns_limit_k_min -13
_diffrn_reflns_limit_l_max 12
_diffrn_reflns_limit_l_min -14
_diffrn_reflns_number 23382
_diffrn_reflns_theta_full 23.00
_diffrn_reflns_theta_max 23.00
_diffrn_reflns_theta_min 1.81
_exptl_absorpt_coefficient_mu 0.512
_exptl_absorpt_correction_T_max 1.000000
_exptl_absorpt_correction_T_min 0.866516
_exptl_absorpt_correction_type 'Corrected by SADABS'
_exptl_crystal_density_diffrn 1.318
_exptl_crystal_density_method 'not measured'
_exptl_crystal_F_000 709
_refine_diff_density_max 0.820
_refine_diff_density_min -0.376
_refine_diff_density_rms 0.066
_refine_ls_extinction_method none
_refine_ls_goodness_of_fit_ref 1.086
_refine_ls_hydrogen_treatment mixed
_refine_ls_matrix_type full
_refine_ls_number_parameters 450
_refine_ls_number_reflns 4703
_refine_ls_number_restraints 1
_refine_ls_restrained_S_all 1.087
_refine_ls_R_factor_all 0.0524
_refine_ls_R_factor_gt 0.0485
_refine_ls_shift/su_max 0.000
_refine_ls_shift/su_mean 0.000
_refine_ls_structure_factor_coef Fsqd
_refine_ls_weighting_details 'calc w=1/[\s^2^(Fo^2^)+(0.0684P)^2^+2.6467P] where P=(Fo^2^+2Fc^2^)/3'
_refine_ls_weighting_scheme calc
_refine_ls_wR_factor_gt 0.1319
_refine_ls_wR_factor_ref 0.1371
_reflns_number_gt 4378
_reflns_number_total 4703
_reflns_threshold_expression >2sigma(I)
_cod_data_source_file ic0010656_1.cif
_cod_data_source_block 1-K2CuMesitylPorphyrin
_cod_original_cell_volume 1694.87(17)
_cod_database_code 4321614

loop_
_symmetry_equiv_pos_as_xyz
'x, y, z'
'-x, -y, -z'

loop_
_atom_site_label
_atom_site_type_symbol
_atom_site_fract_x
_atom_site_fract_y
_atom_site_fract_z
_atom_site_U_iso_or_equiv
_atom_site_adp_type
_atom_site_occupancy
_atom_site_symmetry_multiplicity
_atom_site_calc_flag
_atom_site_refinement_flags
_atom_site_disorder_assembly
_atom_site_disorder_group
Cu1 Cu 1.5000 0.0000 0.5000 0.02682(19) Uani 1 2 d S . .
K1 K 1.08473(14) 0.09948(10) 0.40621(8) 0.0440(3) Uani 0.85 1 d P . .
K1B K 1.1596(8) 0.1179(7) 0.3968(6) 0.065(2) Uani 0.15 1 d P . .
N1 N 1.4079(2) -0.1574(2) 0.5049(2) 0.0276(6) Uani 1 1 d . . .
N2 N 1.4076(2) -0.0471(2) 0.34640(19) 0.0274(6) Uani 1 1 d . . .
O1 O 1.0671(3) -0.1921(2) 0.46658(19) 0.0520(7) Uani 1 1 d . . .
O2 O 1.0732(2) -0.1275(2) 0.32903(18) 0.0404(6) Uani 1 1 d . . .
O3 O 0.8374(3) -0.0326(3) 0.4105(3) 0.0744(9) Uani 1 1 d . . .
O4 O 1.0449(4) 0.0852(3) 0.1995(2) 0.0755(11) Uani 1 1 d . . .
H4 H 1.020(6) 0.003(6) 0.166(5) 0.10(2) Uiso 1 1 d . . .
O5 O 1.0523(3) 0.3460(4) 0.4502(3) 0.0771(10) Uani 1 1 d . . .
H5 H 1.0079 0.2990 0.4722 0.116 Uiso 1 1 calc R . .
O6 O 1.2778(4) 0.3066(3) 0.5133(3) 0.0737(9) Uani 1 1 d D . .
O7 O 0.9711(3) -0.1585(2) 0.1237(2) 0.0455(6) Uani 1 1 d . . .
H7 H 1.006(5) -0.154(5) 0.184(4) 0.075(17) Uiso 1 1 d . . .
C9 C 1.3194(3) -0.2495(3) 0.4220(2) 0.0294(7) Uani 1 1 d . . .
C10 C 1.2752(3) -0.3474(3) 0.4584(3) 0.0335(8) Uani 1 1 d . . .
H10A H 1.2154 -0.4216 0.4165 0.040 Uiso 1 1 calc R . .
C1 C 1.6658(3) 0.3141(3) 0.4376(3) 0.0327(8) Uani 1 1 d . . .
H1A H 1.6771 0.3597 0.3918 0.039 Uiso 1 1 calc R . .
C2 C 1.5820(3) 0.1963(3) 0.4084(2) 0.0285(7) Uani 1 1 d . . .
C3 C 1.5010(3) 0.1331(3) 0.3069(2) 0.0269(7) Uani 1 1 d . . .
C4 C 1.4183(3) 0.0208(3) 0.2803(2) 0.0267(7) Uani 1 1 d . . .
C5 C 1.3315(3) -0.0433(3) 0.1764(2) 0.0309(7) Uani 1 1 d . . .
H5A H 1.3190 -0.0156 0.1171 0.037 Uiso 1 1 calc R . .
C6 C 1.2713(3) -0.1499(3) 0.1794(2) 0.0316(7) Uani 1 1 d . . .
H6A H 1.2086 -0.2116 0.1223 0.038 Uiso 1 1 calc R . .
C7 C 1.3191(3) -0.1530(3) 0.2846(2) 0.0287(7) Uani 1 1 d . . .
C8 C 1.2773(3) -0.2486(3) 0.3188(2) 0.0284(7) Uani 1 1 d . . .
C11 C 1.5041(3) 0.1880(3) 0.2201(2) 0.0267(7) Uani 1 1 d . . .
C12 C 1.5737(3) 0.1534(3) 0.1494(2) 0.0299(7) Uani 1 1 d . . .
C13 C 1.5706(3) 0.2000(3) 0.0662(3) 0.0337(8) Uani 1 1 d . . .
H13A H 1.6158 0.1755 0.0171 0.040 Uiso 1 1 calc R . .
C14 C 1.5040(3) 0.2807(3) 0.0529(3) 0.0354(8) Uani 1 1 d . . .
C15 C 1.4389(3) 0.3155(3) 0.1251(3) 0.0356(8) Uani 1 1 d . . .
H15A H 1.3947 0.3726 0.1180 0.043 Uiso 1 1 calc R . .
C16 C 1.4362(3) 0.2691(3) 0.2083(2) 0.0306(7) Uani 1 1 d . . .
C17 C 1.6498(4) 0.0683(3) 0.1610(3) 0.0452(9) Uani 1 1 d . . .
H17A H 1.7084 0.0973 0.2326 0.068 Uiso 1 1 calc R . .
H17B H 1.6978 0.0618 0.1089 0.068 Uiso 1 1 calc R . .
H17C H 1.5930 -0.0099 0.1490 0.068 Uiso 1 1 calc R . .
C18 C 1.5045(4) 0.3302(4) -0.0381(3) 0.0524(10) Uani 1 1 d . . .
H18A H 1.4310 0.3604 -0.0524 0.079 Uiso 1 1 calc R . .
H18B H 1.5007 0.2671 -0.1016 0.079 Uiso 1 1 calc R . .
H18C H 1.5822 0.3949 -0.0191 0.079 Uiso 1 1 calc R . .
C19 C 1.3593(4) 0.3069(4) 0.2819(3) 0.0457(9) Uani 1 1 d . . .
H19A H 1.4123 0.3339 0.3556 0.069 Uiso 1 1 calc R . .
H19B H 1.2873 0.2395 0.2711 0.069 Uiso 1 1 calc R . .
H19C H 1.3284 0.3719 0.2670 0.069 Uiso 1 1 calc R . .
C20 C 1.1865(3) -0.3597(3) 0.2367(2) 0.0287(7) Uani 1 1 d . . .
C21 C 1.2355(3) -0.4286(3) 0.1686(3) 0.0344(8) Uani 1 1 d . . .
H21A H 1.3230 -0.4027 0.1746 0.041 Uiso 1 1 calc R . .
C22 C 1.1617(3) -0.5357(3) 0.0906(3) 0.0378(8) Uani 1 1 d . . .
H22A H 1.1983 -0.5801 0.0433 0.045 Uiso 1 1 calc R . .
C23 C 1.0388(3) -0.5755(3) 0.0830(3) 0.0350(8) Uani 1 1 d . . .
H23A H 0.9891 -0.6489 0.0307 0.042 Uiso 1 1 calc R . .
C24 C 0.9817(3) -0.5103(3) 0.1514(2) 0.0306(7) Uani 1 1 d . . .
C25 C 0.8523(3) -0.5547(3) 0.1436(3) 0.0407(9) Uani 1 1 d . . .
H25A H 0.8039 -0.6287 0.0916 0.049 Uiso 1 1 calc R . .
C26 C 0.7968(3) -0.4942(4) 0.2085(3) 0.0480(10) Uani 1 1 d . . .
H26A H 0.7106 -0.5266 0.2034 0.058 Uiso 1 1 calc R . .
C27 C 0.8664(3) -0.3830(3) 0.2838(3) 0.0425(9) Uani 1 1 d . . .
H27A H 0.8262 -0.3408 0.3290 0.051 Uiso 1 1 calc R . .
C28 C 0.9917(3) -0.3338(3) 0.2935(2) 0.0310(7) Uani 1 1 d . . .
C29 C 1.0548(3) -0.3982(3) 0.2286(2) 0.0274(7) Uani 1 1 d . . .
C30 C 1.0509(3) -0.2075(3) 0.3689(3) 0.0362(8) Uani 1 1 d . . .
C31 C 0.7072(4) -0.0972(4) 0.3621(4) 0.0454(12) Uani 0.80 1 d P . .
C31B C 0.7221(16) -0.0526(16) 0.4523(15) 0.035(4) Uani 0.20 1 d P . .
C32 C 1.0182(6) 0.1403(5) 0.1234(4) 0.0827(16) Uani 1 1 d . . .
H32A H 1.0203 0.2225 0.1584 0.124 Uiso 1 1 calc R . .
H32B H 0.9341 0.0973 0.0741 0.124 Uiso 1 1 calc R . .
H32C H 1.0815 0.1401 0.0843 0.124 Uiso 1 1 calc R . .
C33 C 0.9754(5) 0.3687(4) 0.3684(4) 0.0664(13) Uani 1 1 d . . .
H33A H 1.0250 0.3920 0.3228 0.100 Uiso 1 1 calc R . .
H33B H 0.9408 0.4331 0.3981 0.100 Uiso 1 1 calc R . .
H33C H 0.9058 0.2969 0.3266 0.100 Uiso 1 1 calc R . .
C34 C 1.3978(5) 0.3835(5) 0.5764(4) 0.0701(13) Uani 1 1 d . . .
H34A H 1.4605 0.3388 0.5768 0.105 Uiso 1 1 calc R . .
H34B H 1.3947 0.4176 0.6490 0.105 Uiso 1 1 calc R . .
H34C H 1.4215 0.4475 0.5471 0.105 Uiso 1 1 calc R . .
C35 C 0.8406(4) -0.1823(4) 0.1146(4) 0.0616(12) Uani 1 1 d . . .
H35A H 0.8268 -0.1211 0.1704 0.092 Uiso 1 1 calc R . .
H35B H 0.8097 -0.2603 0.1221 0.092 Uiso 1 1 calc R . .
H35C H 0.7947 -0.1821 0.0451 0.092 Uiso 1 1 calc R . .
H6 H 1.208(6) 0.346(7) 0.500(6) 0.16(3) Uiso 1 1 d D . .

loop_
_atom_site_aniso_label
_atom_site_aniso_U_11
_atom_site_aniso_U_22
_atom_site_aniso_U_33
_atom_site_aniso_U_23
_atom_site_aniso_U_13
_atom_site_aniso_U_12
Cu1 0.0245(3) 0.0270(3) 0.0208(3) 0.0101(2) -0.0015(2) -0.0043(2)
K1 0.0633(8) 0.0334(6) 0.0341(6) 0.0085(4) 0.0111(6) 0.0172(6)
K1B 0.047(4) 0.069(5) 0.059(4) 0.038(4) -0.010(4) -0.019(4)
N1 0.0232(13) 0.0300(14) 0.0242(14) 0.0108(11) 0.0006(11) 0.0000(11)
N2 0.0240(13) 0.0283(14) 0.0225(13) 0.0095(11) 0.0001(11) -0.0025(11)
O1 0.0743(19) 0.0494(16) 0.0286(14) 0.0100(12) 0.0117(13) 0.0162(14)
O2 0.0523(15) 0.0306(13) 0.0332(13) 0.0083(11) 0.0105(11) 0.0056(11)
O3 0.076(2) 0.064(2) 0.073(2) 0.0087(17) 0.0207(18) 0.0181(17)
O4 0.123(3) 0.0432(18) 0.0450(18) 0.0187(15) 0.0063(18) 0.0049(18)
O5 0.077(2) 0.099(3) 0.077(2) 0.059(2) 0.0250(19) 0.029(2)
O6 0.077(2) 0.069(2) 0.078(2) 0.0227(18) 0.0330(19) 0.0196(19)
O7 0.0476(16) 0.0489(16) 0.0352(15) 0.0127(12) 0.0065(12) 0.0104(12)
C9 0.0254(16) 0.0292(17) 0.0262(17) 0.0086(14) 0.0004(13) -0.0004(13)
C10 0.0301(17) 0.0289(17) 0.0309(18) 0.0109(14) -0.0008(14) -0.0050(14)
C1 0.0330(18) 0.0289(17) 0.0309(18) 0.0152(14) 0.0014(14) -0.0013(14)
C2 0.0267(17) 0.0304(17) 0.0252(17) 0.0135(14) 0.0018(13) 0.0014(14)
C3 0.0258(16) 0.0307(17) 0.0224(16) 0.0112(13) 0.0044(13) 0.0033(14)
C4 0.0239(16) 0.0298(17) 0.0240(16) 0.0107(13) 0.0041(13) 0.0031(13)
C5 0.0297(17) 0.0362(19) 0.0214(16) 0.0119(14) 0.0011(13) 0.0013(14)
C6 0.0301(17) 0.0317(18) 0.0230(16) 0.0070(14) 0.0002(13) -0.0018(14)
C7 0.0241(16) 0.0306(17) 0.0246(16) 0.0089(14) 0.0016(13) -0.0006(14)
C8 0.0231(16) 0.0284(17) 0.0265(17) 0.0075(14) 0.0014(13) -0.0004(13)
C11 0.0236(16) 0.0251(16) 0.0231(16) 0.0086(13) -0.0003(13) -0.0042(13)
C12 0.0265(16) 0.0283(17) 0.0284(17) 0.0077(14) 0.0051(13) -0.0007(13)
C13 0.0298(17) 0.0359(19) 0.0294(18) 0.0095(15) 0.0092(14) -0.0027(15)
C14 0.0296(18) 0.0394(19) 0.0310(18) 0.0171(15) 0.0025(14) -0.0039(15)
C15 0.0313(18) 0.0372(19) 0.0365(19) 0.0193(16) 0.0015(15) 0.0051(15)
C16 0.0255(16) 0.0336(18) 0.0269(17) 0.0115(14) 0.0025(13) -0.0006(14)
C17 0.046(2) 0.045(2) 0.051(2) 0.0195(18) 0.0200(18) 0.0162(18)
C18 0.052(2) 0.065(3) 0.042(2) 0.033(2) 0.0091(18) 0.004(2)
C19 0.045(2) 0.053(2) 0.046(2) 0.0219(19) 0.0177(18) 0.0181(18)
C20 0.0282(17) 0.0266(17) 0.0225(16) 0.0100(13) -0.0030(13) -0.0025(14)
C21 0.0309(18) 0.0386(19) 0.0301(18) 0.0117(15) 0.0046(14) 0.0063(15)
C22 0.045(2) 0.0366(19) 0.0300(18) 0.0089(15) 0.0060(16) 0.0153(17)
C23 0.044(2) 0.0230(17) 0.0260(17) 0.0050(14) -0.0043(15) 0.0042(15)
C24 0.0328(18) 0.0242(16) 0.0257(17) 0.0100(14) -0.0035(14) -0.0011(14)
C25 0.036(2) 0.0325(19) 0.037(2) 0.0087(16) -0.0021(16) -0.0080(16)
C26 0.0292(19) 0.054(2) 0.050(2) 0.018(2) 0.0048(17) -0.0054(18)
C27 0.039(2) 0.049(2) 0.040(2) 0.0151(17) 0.0140(16) 0.0101(17)
C28 0.0330(18) 0.0322(18) 0.0250(16) 0.0134(14) 0.0019(14) 0.0045(14)
C29 0.0308(17) 0.0264(16) 0.0210(15) 0.0124(13) 0.0000(13) 0.0017(14)
C30 0.040(2) 0.0361(19) 0.0291(19) 0.0088(15) 0.0064(15) 0.0094(16)
C31 0.024(2) 0.052(3) 0.059(4) 0.026(3) 0.002(2) 0.008(2)
C31B 0.041(10) 0.041(10) 0.040(11) 0.032(9) 0.015(8) 0.023(8)
C32 0.120(5) 0.063(3) 0.063(3) 0.035(3) 0.017(3) 0.014(3)
C33 0.077(3) 0.061(3) 0.056(3) 0.028(2) 0.010(2) 0.005(2)
C34 0.067(3) 0.073(3) 0.074(3) 0.022(3) 0.035(3) 0.015(3)
C35 0.050(3) 0.061(3) 0.059(3) 0.009(2) 0.005(2) 0.011(2)

loop_
_atom_type_symbol
_atom_type_description
_atom_type_scat_dispersion_real
_atom_type_scat_dispersion_imag
_atom_type_scat_source
C C 0.0033 0.0016 'International Tables Vol C Tables 4.2.6.8 and 6.1.1.4'
H H 0.0000 0.0000 'International Tables Vol C Tables 4.2.6.8 and 6.1.1.4'
N N 0.0061 0.0033 'International Tables Vol C Tables 4.2.6.8 and 6.1.1.4'
O O 0.0106 0.0060 'International Tables Vol C Tables 4.2.6.8 and 6.1.1.4'
K K 0.2009 0.2494 'International Tables Vol C Tables 4.2.6.8 and 6.1.1.4'
Cu Cu 0.3201 1.2651 'International Tables Vol C Tables 4.2.6.8 and 6.1.1.4'

loop_
_geom_angle_atom_site_label_1
_geom_angle_atom_site_label_2
_geom_angle_atom_site_label_3
_geom_angle
_geom_angle_site_symmetry_1
_geom_angle_site_symmetry_3
_geom_angle_publ_flag
N2 Cu1 N2 180.000(1) . 2_856 ?
N2 Cu1 N1 90.13(10) . . ?
N2 Cu1 N1 89.87(10) 2_856 . ?
N2 Cu1 N1 89.87(10) . 2_856 ?
N2 Cu1 N1 90.13(10) 2_856 2_856 ?
N1 Cu1 N1 180.00(8) . 2_856 ?
K1B K1 O2 88.5(6) . . ?
K1B K1 O4 73.9(5) . . ?
O2 K1 O4 82.36(9) . . ?
K1B K1 O6 52.6(6) . . ?
O2 K1 O6 134.80(11) . . ?
O4 K1 O6 104.02(11) . . ?
K1B K1 C31B 65.3(6) . 2_756 ?
O2 K1 C31B 72.2(4) . 2_756 ?
O4 K1 C31B 131.7(4) . 2_756 ?
O6 K1 C31B 70.8(4) . 2_756 ?
K1B K1 O3 96.1(5) . 2_756 ?
O2 K1 O3 75.75(9) . 2_756 ?
O4 K1 O3 156.20(11) . 2_756 ?
O6 K1 O3 85.43(11) . 2_756 ?
K1B K1 O5 96.3(6) . . ?
O2 K1 O5 167.47(10) . . ?
O4 K1 O5 87.88(10) . . ?
O6 K1 O5 55.35(10) . . ?
C31B K1 O5 120.4(4) 2_756 . ?
O3 K1 O5 115.02(10) 2_756 . ?
O1 K1 O5 54.46(9) 2_756 . ?
O3 K1 O5 99.93(10) . . ?
C31B K1 O3 31.1(3) 2_756 2_756 ?
K1B K1 O1 141.4(6) . 2_756 ?
O2 K1 O1 125.66(9) . 2_756 ?
O4 K1 O1 122.83(11) . 2_756 ?
O6 K1 O1 88.80(9) . 2_756 ?
C31B K1 O1 105.3(4) 2_756 2_756 ?
O3 K1 O1 78.49(9) 2_756 2_756 ?
K1B K1 O3 163.3(6) . . ?
O2 K1 O3 74.79(9) . . ?
O4 K1 O3 102.82(11) . . ?
O6 K1 O3 142.25(10) . . ?
C31B K1 O3 108.8(3) 2_756 . ?
O3 K1 O3 80.50(11) 2_756 . ?
O1 K1 O3 54.17(9) 2_756 . ?
K1B K1 C31 75.5(5) . 2_756 ?
O2 K1 C31 85.52(10) . 2_756 ?
O4 K1 C31 147.28(13) . 2_756 ?
O6 K1 C31 64.89(11) . 2_756 ?
C31B K1 C31 17.3(4) 2_756 2_756 ?
O3 K1 C31 22.93(10) 2_756 2_756 ?
O1 K1 C31 88.75(11) 2_756 2_756 ?
O3 K1 C31 103.10(11) . 2_756 ?
K1B K1 K1 134.8(5) . 2_756 ?
O2 K1 K1 70.53(6) . 2_756 ?
O4 K1 K1 137.57(9) . 2_756 ?
O6 K1 K1 118.30(8) . 2_756 ?
C31B K1 K1 70.2(3) 2_756 2_756 ?
O3 K1 K1 40.96(7) 2_756 2_756 ?
O1 K1 K1 58.81(6) 2_756 2_756 ?
O3 K1 K1 39.54(8) . 2_756 ?
C31 K1 K1 63.65(8) 2_756 2_756 ?
K1 K1B O6 110.1(8) . . ?
K1 K1B C31B 97.0(6) . 2_756 ?
O6 K1B C31B 82.0(5) . 2_756 ?
K1 K1B O4 87.3(5) . . ?
O6 K1B O4 121.4(3) . . ?
C31B K1B O4 153.2(6) 2_756 . ?
K1 K1B O2 73.1(5) . . ?
O6 K1B O2 156.1(3) . . ?
C31B K1B O2 74.1(5) 2_756 . ?
O4 K1B O2 82.0(2) . . ?
K1 K1B O3 67.5(4) . 2_756 ?
O6 K1B O3 88.5(2) . 2_756 ?
C31B K1B O3 29.9(4) 2_756 2_756 ?
O4 K1B O3 146.9(3) . 2_756 ?
O2 K1B O3 70.56(17) . 2_756 ?
K1 K1B C31 90.1(5) . 2_756 ?
O6 K1B C31 70.5(2) . 2_756 ?
C31B K1B C31 16.3(4) 2_756 2_756 ?
O4 K1B C31 168.0(3) . 2_756 ?
O2 K1B C31 86.0(2) . 2_756 ?
O3 K1B C31 24.74(11) 2_756 2_756 ?
C2 N1 C9 105.3(2) 2_856 . ?
C2 N1 Cu1 127.5(2) 2_856 . ?
C9 N1 Cu1 127.2(2) . . ?
C7 N2 C4 105.7(2) . . ?
C7 N2 Cu1 127.3(2) . . ?
C4 N2 Cu1 127.0(2) . . ?
C30 O1 K1 126.8(2) . 2_756 ?
C30 O2 K1 128.8(2) . . ?
C30 O2 K1B 137.8(3) . . ?
K1 O2 K1B 18.4(2) . . ?
C31 O3 C31B 46.3(7) . . ?
C31 O3 K1 106.0(3) . 2_756 ?
C31B O3 K1 74.3(6) . 2_756 ?
C31 O3 K1 152.8(3) . . ?
C31B O3 K1 155.4(8) . . ?
K1 O3 K1 99.50(11) 2_756 . ?
C31 O3 K1B 91.1(3) . 2_756 ?
C31B O3 K1B 58.0(6) . 2_756 ?
K1 O3 K1B 16.45(16) 2_756 2_756 ?
K1 O3 K1B 115.22(19) . 2_756 ?
C32 O4 K1B 145.2(3) . . ?
C32 O4 K1 147.1(3) . . ?
K1B O4 K1 18.78(19) . . ?
C34 O6 K1B 147.6(4) . . ?
C34 O6 K1 160.0(3) . . ?
K1B O6 K1 17.3(2) . . ?
N1 C9 C8 125.4(3) . . ?
N1 C9 C10 110.0(3) . . ?
C8 C9 C10 124.6(3) . . ?
C1 C10 C9 107.2(3) 2_856 . ?
C10 C1 C2 107.2(3) 2_856 . ?
N1 C2 C3 125.6(3) 2_856 . ?
N1 C2 C1 110.3(3) 2_856 . ?
C3 C2 C1 124.1(3) . . ?
C4 C3 C2 123.6(3) . . ?
C4 C3 C11 117.7(3) . . ?
C2 C3 C11 118.7(3) . . ?
N2 C4 C3 126.3(3) . . ?
N2 C4 C5 109.9(3) . . ?
C3 C4 C5 123.8(3) . . ?
C6 C5 C4 106.9(3) . . ?
C5 C6 C7 107.5(3) . . ?
N2 C7 C8 125.7(3) . . ?
N2 C7 C6 110.0(3) . . ?
C8 C7 C6 124.2(3) . . ?
C9 C8 C7 124.3(3) . . ?
C9 C8 C20 118.4(3) . . ?
C7 C8 C20 117.2(3) . . ?
C16 C11 C12 120.4(3) . . ?
C16 C11 C3 120.5(3) . . ?
C12 C11 C3 119.0(3) . . ?
C13 C12 C11 118.6(3) . . ?
C13 C12 C17 119.6(3) . . ?
C11 C12 C17 121.8(3) . . ?
C14 C13 C12 122.1(3) . . ?
C13 C14 C15 118.3(3) . . ?
C13 C14 C18 120.3(3) . . ?
C15 C14 C18 121.4(3) . . ?
C14 C15 C16 121.9(3) . . ?
C11 C16 C15 118.8(3) . . ?
C11 C16 C19 121.8(3) . . ?
C15 C16 C19 119.5(3) . . ?
C21 C20 C29 119.3(3) . . ?
C21 C20 C8 116.9(3) . . ?
C29 C20 C8 123.8(3) . . ?
C20 C21 C22 122.5(3) . . ?
C23 C22 C21 119.5(3) . . ?
C22 C23 C24 121.3(3) . . ?
C23 C24 C25 120.6(3) . . ?
C23 C24 C29 119.7(3) . . ?
C25 C24 C29 119.7(3) . . ?
C26 C25 C24 121.3(3) . . ?
C25 C26 C27 119.9(3) . . ?
C28 C27 C26 121.5(3) . . ?
C27 C28 C29 119.9(3) . . ?
C27 C28 C30 115.8(3) . . ?
C29 C28 C30 124.2(3) . . ?
C28 C29 C24 117.7(3) . . ?
C28 C29 C20 124.8(3) . . ?
C24 C29 C20 117.6(3) . . ?
O2 C30 O1 125.5(3) . . ?
O2 C30 C28 117.3(3) . . ?
O1 C30 C28 117.1(3) . . ?
C31B C31 O3 71.5(9) . . ?
C31B C31 K1B 38.8(8) . 2_756 ?
O3 C31 K1B 64.1(3) . 2_756 ?
C31B C31 K1 46.5(8) . 2_756 ?
O3 C31 K1 51.1(2) . 2_756 ?
K1B C31 K1 14.37(15) 2_756 2_756 ?
C31 C31B O3 62.3(8) . . ?
C31 C31B K1B 125.0(11) . 2_756 ?
O3 C31B K1B 92.1(8) . 2_756 ?
C31 C31B K1 116.3(10) . 2_756 ?
O3 C31B K1 74.6(6) . 2_756 ?
K1B C31B K1 17.7(2) 2_756 2_756 ?

loop_
_geom_bond_atom_site_label_1
_geom_bond_atom_site_label_2
_geom_bond_distance
_geom_bond_site_symmetry_2
_geom_bond_publ_flag
Cu1 N2 1.997(2) . ?
Cu1 N2 1.997(2) 2_856 ?
Cu1 N1 2.004(2) . ?
Cu1 N1 2.004(2) 2_856 ?
K1 K1B 0.874(9) . ?
K1 O2 2.648(2) . ?
K1 O4 2.712(3) . ?
K1 O5 3.018(4) . ?
K1 O6 2.760(4) . ?
K1 C31B 2.848(16) 2_756 ?
K1 O3 2.852(4) 2_756 ?
K1 O1 2.878(3) 2_756 ?
K1 O3 2.936(4) . ?
K1 C31 3.523(5) 2_756 ?
K1 K1 4.418(3) 2_756 ?
K1B O6 2.335(8) . ?
K1B C31B 2.606(17) 2_756 ?
K1B O4 2.609(7) . ?
K1B O2 2.768(8) . ?
K1B O3 3.070(8) 2_756 ?
K1B O5 3.230(10) . ?
K1B C31 3.411(8) 2_756 ?
N1 C2 1.378(4) 2_856 ?
N1 C9 1.381(4) . ?
N2 C7 1.376(4) . ?
N2 C4 1.381(4) . ?
O1 C30 1.263(4) . ?
O1 K1 2.878(3) 2_756 ?
O2 C30 1.242(4) . ?
O3 C31 1.428(6) . ?
O3 C31B 1.529(17) . ?
O3 K1 2.852(4) 2_756 ?
O3 K1B 3.070(8) 2_756 ?
O4 C32 1.392(6) . ?
O5 C33 1.387(5) . ?
O6 C34 1.412(6) . ?
O7 C35 1.412(5) . ?
C9 C8 1.391(4) . ?
C9 C10 1.444(4) . ?
C10 C1 1.341(5) 2_856 ?
C1 C10 1.341(5) 2_856 ?
C1 C2 1.441(4) . ?
C2 N1 1.378(4) 2_856 ?
C2 C3 1.393(4) . ?
C3 C4 1.389(4) . ?
C3 C11 1.509(4) . ?
C4 C5 1.441(4) . ?
C5 C6 1.348(5) . ?
C6 C7 1.436(4) . ?
C7 C8 1.394(4) . ?
C8 C20 1.503(4) . ?
C11 C16 1.393(5) . ?
C11 C12 1.406(5) . ?
C12 C13 1.394(5) . ?
C12 C17 1.497(5) . ?
C13 C14 1.382(5) . ?
C14 C15 1.384(5) . ?
C14 C18 1.517(5) . ?
C15 C16 1.399(5) . ?
C16 C19 1.508(5) . ?
C20 C21 1.371(5) . ?
C20 C29 1.433(4) . ?
C21 C22 1.398(5) . ?
C22 C23 1.342(5) . ?
C23 C24 1.414(5) . ?
C24 C25 1.417(5) . ?
C24 C29 1.430(4) . ?
C25 C26 1.344(5) . ?
C26 C27 1.406(5) . ?
C27 C28 1.378(5) . ?
C28 C29 1.430(5) . ?
C28 C30 1.518(5) . ?
C31 C31B 1.165(19) . ?
C31 K1B 3.411(8) 2_756 ?
C31 K1 3.523(5) 2_756 ?
C31B K1B 2.606(17) 2_756 ?
C31B K1 2.848(16) 2_756 ?
